data_7155090
loop_
_publ_author_name
'Bag, Subhendu Sekhar'
'Talukdar, Sangita'
'Das, Suman Kalyan'
'Pradhan, Manoj Kumar'
'Mukherjee, Soumen'

_publ_section_title
;
 Donor/acceptor chromophores-decorated triazolyl unnatural nucleosides:
 synthesis, photophysical properties and study of interaction with BSA.
;
_journal_issue 22
_journal_name_full 'Organic &amp; biomolecular chemistry'
_journal_page_first 5088
_journal_page_last 5108
_journal_paper_doi 10.1039/c6ob00500d
_journal_volume 14
_journal_year 2016
_chemical_absolute_configuration syn
_chemical_formula_moiety ' C13 H14 N4 O5 '
_chemical_formula_sum 'C13 H14 N4 O5'
_chemical_formula_weight 306.28
_chemical_name_common triazolyl
_chemical_name_systematic triazolyl
_space_group_IT_number 19
_symmetry_cell_setting orthorhombic
_symmetry_Int_Tables_number 19
_symmetry_space_group_name_Hall 'P 2ac 2ab'
_symmetry_space_group_name_H-M 'P 21 21 21'
_atom_sites_solution_hydrogens geom
_atom_sites_solution_primary direct
_atom_sites_solution_secondary difmap
_audit_creation_method SHELXL-97
_audit_update_record
;
2014-04-07 deposited with the CCDC.
2016-04-21 downloaded from the CCDC.
;
_cell_angle_alpha 90.00
_cell_angle_beta 90.00
_cell_angle_gamma 90.00
_cell_formula_units_Z 4
_cell_length_a 6.4456(7)
_cell_length_b 9.8102(8)
_cell_length_c 21.8210(19)
_cell_measurement_temperature 296(2)
_cell_volume 1379.8(2)
_computing_cell_refinement 'Bruker SMART'
_computing_data_collection 'Bruker SMART'
_computing_data_reduction 'Bruker SAINT'
_computing_molecular_graphics 'Bruker SHELXTL'
_computing_publication_material 'Bruker SHELXTL'
_computing_structure_refinement 'Bruker SHELXTL'
_computing_structure_solution 'Bruker SHELXTL'
_diffrn_ambient_temperature 296(2)
_diffrn_measured_fraction_theta_full 0.983
_diffrn_measured_fraction_theta_max 0.983
_diffrn_measurement_device_type 'CCD area detector'
_diffrn_measurement_method 'phi and omega scans'
_diffrn_radiation_monochromator graphite
_diffrn_radiation_probe x-ray
_diffrn_radiation_type MoK\a
_diffrn_radiation_wavelength 0.71073
_diffrn_reflns_av_R_equivalents 0.0822
_diffrn_reflns_av_sigmaI/netI 0.0977
_diffrn_reflns_limit_h_max 8
_diffrn_reflns_limit_h_min -8
_diffrn_reflns_limit_k_max 13
_diffrn_reflns_limit_k_min -13
_diffrn_reflns_limit_l_max 29
_diffrn_reflns_limit_l_min -29
_diffrn_reflns_number 15090
_diffrn_reflns_theta_full 28.40
_diffrn_reflns_theta_max 28.40
_diffrn_reflns_theta_min 1.87
_diffrn_source 'fine-focus sealed tube'
_exptl_absorpt_coefficient_mu 0.116
_exptl_absorpt_correction_T_max 0.983
_exptl_absorpt_correction_T_min 0.934
_exptl_crystal_colour yellow
_exptl_crystal_density_diffrn 1.474
_exptl_crystal_density_method 'not measured'
_exptl_crystal_description rod
_exptl_crystal_F_000 640
_exptl_crystal_recrystallization_method 'slow evaporation'
_exptl_crystal_size_max 0.15
_exptl_crystal_size_mid 0.12
_exptl_crystal_size_min 0.10
_refine_diff_density_max 0.176
_refine_diff_density_min -0.192
_refine_diff_density_rms 0.045
_refine_ls_abs_structure_details 'Flack H D (1983), Acta Cryst. A39, 876-881'
_refine_ls_abs_structure_Flack -3.0(15)
_refine_ls_extinction_coef 0.0156(19)
_refine_ls_extinction_expression Fc^*^=kFc[1+0.001xFc^2^\l^3^/sin(2\q)]^-1/4^
_refine_ls_extinction_method SHELXL
_refine_ls_goodness_of_fit_ref 0.933
_refine_ls_hydrogen_treatment mixed
_refine_ls_matrix_type full
_refine_ls_number_parameters 202
_refine_ls_number_reflns 3180
_refine_ls_number_restraints 0
_refine_ls_restrained_S_all 0.933
_refine_ls_R_factor_all 0.1109
_refine_ls_R_factor_gt 0.0509
_refine_ls_shift/su_max 0.001
_refine_ls_shift/su_mean 0.000
_refine_ls_structure_factor_coef Fsqd
_refine_ls_weighting_details 'calc w=1/[\s^2^(Fo^2^)+(0.0442P)^2^+0.0000P] where P=(Fo^2^+2Fc^2^)/3'
_refine_ls_weighting_scheme calc
_refine_ls_wR_factor_gt 0.0965
_refine_ls_wR_factor_ref 0.1143
_reflns_number_gt 1701
_reflns_number_total 3180
_reflns_threshold_expression >2\s(I)
_cod_data_source_file c6ob00500d2.cif
_cod_data_source_block SSB_ST_TNBBAc
_cod_depositor_comments 'Adding full bibliography for 7155089--7155090.cif.'
_cod_database_code 7155090

loop_
_symmetry_equiv_pos_as_xyz
'x, y, z'
'-x+1/2, -y, z+1/2'
'-x, y+1/2, -z+1/2'
'x+1/2, -y+1/2, -z'

loop_
_atom_site_label
_atom_site_type_symbol
_atom_site_fract_x
_atom_site_fract_y
_atom_site_fract_z
_atom_site_U_iso_or_equiv
_atom_site_adp_type
_atom_site_occupancy
_atom_site_symmetry_multiplicity
_atom_site_calc_flag
_atom_site_refinement_flags
N3 N 0.5892(4) 0.60661(19) 0.93091(9) 0.0477(6) Uani 1 1 d .
N2 N 0.4329(4) 0.64284(19) 0.89546(9) 0.0473(6) Uani 1 1 d .
N4 N 0.5652(4) 0.47366(18) 0.94237(9) 0.0379(6) Uani 1 1 d .
N1 N -0.4244(4) 0.5669(3) 0.73973(10) 0.0517(7) Uani 1 1 d .
O3 O 0.6003(3) 0.34078(14) 1.03178(7) 0.0405(5) Uani 1 1 d .
O5 O 0.8978(3) 0.57269(15) 1.11577(8) 0.0483(5) Uani 1 1 d .
H5 H 0.9223 0.6546 1.1176 0.072 Uiso 1 1 calc R
O1 O -0.4456(4) 0.6695(2) 0.70734(9) 0.0718(7) Uani 1 1 d .
O2 O -0.5490(4) 0.4741(2) 0.74188(9) 0.0650(6) Uani 1 1 d .
C13 C 0.3986(5) 0.4836(3) 1.09975(14) 0.0552(8) Uani 1 1 d .
H13A H 0.4070 0.5475 1.1336 0.066 Uiso 1 1 calc R
H13B H 0.3367 0.5300 1.0650 0.066 Uiso 1 1 calc R
C11 C 0.7653(4) 0.5462(2) 1.06528(11) 0.0378(6) Uani 1 1 d .
H11 H 0.6903 0.6292 1.0538 0.045 Uiso 1 1 calc R
C8 C 0.3946(5) 0.4257(2) 0.91436(11) 0.0432(7) Uani 1 1 d .
H8 H 0.3452 0.3367 0.9153 0.052 Uiso 1 1 calc R
C4 C 0.1207(4) 0.5424(2) 0.84661(11) 0.0398(6) Uani 1 1 d .
C12 C 0.6114(4) 0.4340(2) 1.08328(11) 0.0374(6) Uani 1 1 d .
H12 H 0.6682 0.3846 1.1185 0.045 Uiso 1 1 calc R
C5 C -0.0099(4) 0.4309(3) 0.84052(11) 0.0429(7) Uani 1 1 d .
H5A H 0.0235 0.3503 0.8606 0.051 Uiso 1 1 calc R
C2 C -0.1080(5) 0.6699(3) 0.78125(13) 0.0515(8) Uani 1 1 d .
H2 H -0.1429 0.7506 0.7614 0.062 Uiso 1 1 calc R
C3 C 0.0704(5) 0.6621(3) 0.81621(12) 0.0513(8) Uani 1 1 d .
H3 H 0.1573 0.7375 0.8194 0.062 Uiso 1 1 calc R
C9 C 0.7125(4) 0.3968(2) 0.98189(11) 0.0414(7) Uani 1 1 d .
H9 H 0.7784 0.3237 0.9582 0.050 Uiso 1 1 calc R
C7 C 0.3083(4) 0.5334(2) 0.88426(11) 0.0377(7) Uani 1 1 d .
C6 C -0.1882(5) 0.4361(3) 0.80541(11) 0.0444(7) Uani 1 1 d .
H6 H -0.2748 0.3607 0.8016 0.053 Uiso 1 1 calc R
C1 C -0.2329(5) 0.5572(3) 0.77623(12) 0.0434(7) Uani 1 1 d .
C10 C 0.8755(4) 0.4873(2) 1.00970(11) 0.0420(7) Uani 1 1 d .
H10A H 0.9170 0.5586 0.9814 0.050 Uiso 1 1 calc R
H10B H 0.9969 0.4354 1.0217 0.050 Uiso 1 1 calc R
O4 O 0.2757(4) 0.37058(17) 1.11658(9) 0.0649(6) Uani 1 1 d .
H4 H 0.1710 0.3973 1.1342 0.097 Uiso 1 1 calc R

loop_
_atom_site_aniso_label
_atom_site_aniso_U_11
_atom_site_aniso_U_22
_atom_site_aniso_U_33
_atom_site_aniso_U_23
_atom_site_aniso_U_13
_atom_site_aniso_U_12
N3 0.0457(16) 0.0389(12) 0.0584(14) 0.0023(11) -0.0100(14) 0.0024(12)
N2 0.0454(16) 0.0398(12) 0.0567(15) 0.0013(11) -0.0098(13) 0.0045(12)
N4 0.0348(14) 0.0359(11) 0.0429(13) 0.0031(10) -0.0006(12) 0.0001(11)
N1 0.0392(17) 0.0700(18) 0.0459(16) -0.0087(13) -0.0025(14) 0.0098(16)
O3 0.0471(12) 0.0368(9) 0.0376(10) 0.0000(8) 0.0015(10) -0.0027(9)
O5 0.0523(13) 0.0397(10) 0.0528(11) 0.0005(8) -0.0136(11) -0.0054(10)
O1 0.0705(17) 0.0654(14) 0.0794(15) -0.0045(11) -0.0279(14) 0.0141(13)
O2 0.0434(14) 0.0951(16) 0.0566(13) -0.0016(11) -0.0050(12) -0.0125(14)
C13 0.0433(19) 0.0497(16) 0.073(2) -0.0126(14) 0.0138(18) -0.0041(17)
C11 0.0364(16) 0.0343(12) 0.0427(16) 0.0005(12) -0.0074(14) -0.0007(13)
C8 0.0407(18) 0.0376(13) 0.0514(16) 0.0020(13) -0.0066(16) -0.0072(14)
C4 0.0350(16) 0.0447(14) 0.0396(15) 0.0043(12) -0.0026(14) 0.0038(14)
C12 0.0342(16) 0.0347(12) 0.0432(15) -0.0050(12) 0.0014(14) -0.0007(13)
C5 0.0407(19) 0.0432(15) 0.0448(17) 0.0040(14) -0.0019(15) 0.0020(14)
C2 0.049(2) 0.0484(16) 0.0570(18) 0.0063(14) -0.0123(17) 0.0013(17)
C3 0.045(2) 0.0474(16) 0.0612(18) 0.0097(14) -0.0142(17) -0.0034(16)
C9 0.0403(18) 0.0426(13) 0.0413(17) 0.0030(13) 0.0011(15) 0.0120(14)
C7 0.0381(17) 0.0350(13) 0.0399(16) 0.0007(12) -0.0004(14) -0.0012(13)
C6 0.0377(18) 0.0486(16) 0.0468(18) -0.0057(14) -0.0005(15) -0.0025(15)
C1 0.0368(18) 0.0555(17) 0.0379(16) -0.0056(14) -0.0045(14) 0.0053(16)
C10 0.0328(17) 0.0447(14) 0.0485(17) 0.0011(12) -0.0009(15) 0.0001(14)
O4 0.0452(14) 0.0660(12) 0.0835(16) -0.0111(10) 0.0244(12) -0.0082(12)

loop_
_atom_type_symbol
_atom_type_description
_atom_type_scat_dispersion_real
_atom_type_scat_dispersion_imag
_atom_type_scat_source
C C 0.0033 0.0016 'International Tables Vol C Tables 4.2.6.8 and 6.1.1.4'
H H 0.0000 0.0000 'International Tables Vol C Tables 4.2.6.8 and 6.1.1.4'
N N 0.0061 0.0033 'International Tables Vol C Tables 4.2.6.8 and 6.1.1.4'
O O 0.0106 0.0060 'International Tables Vol C Tables 4.2.6.8 and 6.1.1.4'

loop_
_geom_angle_atom_site_label_1
_geom_angle_atom_site_label_2
_geom_angle_atom_site_label_3
_geom_angle
N2 N3 N4 106.5(2)
N3 N2 C7 110.07(19)
N3 N4 C8 110.6(2)
N3 N4 C9 121.9(2)
C8 N4 C9 127.5(2)
O2 N1 O1 123.9(3)
O2 N1 C1 119.0(2)
O1 N1 C1 117.0(3)
C9 O3 C12 108.98(16)
O4 C13 C12 108.7(2)
O5 C11 C10 114.1(2)
O5 C11 C12 108.8(2)
C10 C11 C12 103.55(18)
N4 C8 C7 106.4(2)
C3 C4 C5 118.7(2)
C3 C4 C7 120.8(2)
C5 C4 C7 120.5(2)
O3 C12 C13 110.2(2)
O3 C12 C11 106.62(19)
C13 C12 C11 114.88(19)
C6 C5 C4 121.9(2)
C1 C2 C3 119.2(2)
C2 C3 C4 120.4(3)
O3 C9 N4 108.4(2)
O3 C9 C10 105.99(19)
N4 C9 C10 112.4(2)
N2 C7 C8 106.5(2)
N2 C7 C4 122.7(2)
C8 C7 C4 130.9(2)
C1 C6 C5 117.5(3)
C2 C1 C6 122.3(3)
C2 C1 N1 118.9(2)
C6 C1 N1 118.7(3)
C9 C10 C11 102.7(2)

loop_
_geom_bond_atom_site_label_1
_geom_bond_atom_site_label_2
_geom_bond_distance
N3 N2 1.319(3)
N3 N4 1.337(2)
N2 C7 1.363(3)
N4 C8 1.343(3)
N4 C9 1.488(3)
N1 O2 1.215(3)
N1 O1 1.237(3)
N1 C1 1.472(4)
O3 C9 1.418(3)
O3 C12 1.451(3)
O5 C11 1.418(3)
C13 O4 1.411(3)
C13 C12 1.499(4)
C11 C10 1.519(3)
C11 C12 1.533(3)
C8 C7 1.363(3)
C4 C3 1.387(3)
C4 C5 1.386(3)
C4 C7 1.465(4)
C5 C6 1.382(4)
C2 C1 1.372(4)
C2 C3 1.382(4)
C9 C10 1.503(3)
C6 C1 1.379(3)
